data_2001359
loop_
_publ_author_name
'Brett, W. A.'
'Rademacher, P.'
'Boese, R.'

_publ_section_title
;
 Structure of
 1,3,6,8-tetrahydrodithieno[3,4-<i>a</i>:3',4'-<i>c</i>]benzene
;
_journal_issue 9
_journal_name_full 'Acta Crystallographica Section C'
_journal_page_first 1566
_journal_page_last 1568
_journal_paper_doi 10.1107/S0108270193005074
_journal_volume 49
_journal_year 1993
_chemical_formula_moiety 'C10 H10 S2'
_chemical_formula_sum 'C10 H10 S2'
_chemical_formula_weight 194.32
_symmetry_cell_setting tetragonal
_symmetry_space_group_name_Hall '-I 4ad'
_symmetry_space_group_name_H-M 'I 41/a'
_cell_angle_alpha 90
_cell_angle_beta 90
_cell_angle_gamma 90
_cell_formula_units_Z 32
_cell_length_a 22.386(4)
_cell_length_b 22.386(4)
_cell_length_c 13.8834(7)
_cell_volume 6957.4(18)
_diffrn_radiation_type Mo
_diffrn_radiation_wavelength 0.71069
_exptl_absorpt_coefficient_mu 0.52
_exptl_crystal_density_diffrn 1.482
_exptl_crystal_F_000 3264
_cod_data_source_file se1016.cif
_cod_data_source_block se1016_structure_1_of_1
_cod_original_cell_volume 6957.2(4.0)
_cod_original_sg_symbol_H-M 'I 41/a {origin of higher symmetry}'
_cod_database_code 2001359

loop_
_atom_site_label
_atom_site_fract_x
_atom_site_fract_y
_atom_site_fract_z
_atom_site_U_iso_or_equiv
S(1) .24290(10) .40670(10) .12290(10) .359(5)
C(2) .2913(2) .3421(2) .1101(3) .272(17)
C(3) .3772(2) .2392(2) .1588(3) .316(18)
S(4) .42180(10) .18600(10) .22530(10) .442(5)
C(5) .3902(2) .2035(2) .3422(3) .311(17)
C(6) .3147(2) .2817(2) .3991(4) .270(17)
C(7) .2769(2) .3282(2) .3770(4) .278(17)
C(8) .2306(2) .3967(2) .2515(3) .325(18)
C(9) .3024(2) .3194(2) .2098(3) .244(16)
C(10) .3408(2) .2722(2) .2316(3) .249(17)
C(11) .3470(2) .2539(2) .3259(4) .250(16)
C(12) .2706(2) .3472(2) .2822(3) .244(16)
S(21) .61170(10) .72750(10) .10870(10) .330(5)
C(22) .6776(2) .7749(2) .1078(3) .286(17)
C(23) .7757(2) .8627(2) .1703(3) .280(16)
S(24) .81310(10) .92150(10) .23770(10) .380(5)
C(25) .7811(2) .9007(2) .3531(3) .293(17)
C(26) .6881(2) .8397(2) .3961(3) .262(16)
C(27) .6442(2) .8000(2) .3684(3) .254(16)
C(28) .5976(2) .7355(2) .2364(3) .279(17)
C(29) .6840(2) .7988(2) .2072(3) .227(16)
C(30) .7287(2) .8392(2) .2359(3) .222(16)
C(31) .7306(2) .8588(2) .3301(3) .230(16)
C(32) .6427(2) .7792(2) .2737(3) .231(16)
H(2A) .3282 .3530 .0797 ?
H(2B) .2722 .3118 .0721 ?
H(3A) .3514 .2188 .1146 ?
H(3B) .4023 .2661 .1233 ?
H(5A) .4209 .2154 .3865 ?
H(5B) .3696 .1695 .3682 ?
H(6) .3189 .2681 .4643 ?
H(7) .2547 .3478 .4269 ?
H(8A) .1896 .3866 .2636 ?
H(8B) .2399 .4328 .2856 ?
H(22A) .6728 .8069 .0624 ?
H(22B) .7123 .7522 .0905 ?
H(23A) .8033 .8317 .1531 ?
H(23B) .7580 .8786 .1128 ?
H(25A) .7662 .9354 .3859 ?
H(25B) .8104 .8817 .3932 ?
H(26) .6893 .8544 .4610 ?
H(27) .6145 .7864 .4132 ?
H(28A) .6019 .6978 .2684 ?
H(28B) .5578 .7501 .2473 ?

loop_
_geom_angle_atom_site_label_1
_geom_angle_atom_site_label_2
_geom_angle_atom_site_label_3
_geom_angle
S(1) C(2) C(9) 106.2(3)
S(1) C(8) C(12) 106.3(3)
C(2) S(1) C(8) 95.1(2)
C(2) C(9) C(12) 115.8(3)
C(3) S(4) C(5) 95.7(2)
C(3) C(10) C(11) 116.2(3)
S(4) C(3) C(10) 106.3(3)
S(4) C(5) C(11) 106.2(3)
C(5) C(11) C(10) 115.5(4)
C(6) C(11) C(10) 120.5(4)
C(7) C(6) C(11) 119.6(4)
C(8) C(12) C(9) 116.0(4)
C(9) C(10) C(11) 119.5(4)
S(21) C(22) C(29) 106.3(3)
S(21) C(28) C(32) 106.6(3)
C(22) S(21) C(28) 95.2(2)
C(22) C(29) C(32) 116.2(3)
C(23) S(24) C(25) 95.0(2)
C(23) C(30) C(31) 116.5(3)
S(24) C(23) C(30) 105.4(3)
S(24) C(25) C(31) 105.6(3)
C(25) C(31) C(30) 115.0(4)
C(26) C(31) C(30) 120.4(4)
C(27) C(26) C(31) 120.2(4)
C(28) C(32) C(29) 115.4(4)
C(29) C(30) C(31) 119.6(4)

loop_
_geom_bond_atom_site_label_1
_geom_bond_atom_site_label_2
_geom_bond_distance
S(1) C(2) 1.815(4)
S(1) C(8) 1.819(5)
C(2) C(9) 1.496(6)
C(3) C(10) 1.494(6)
S(4) C(3) 1.808(4)
S(4) C(5) 1.813(5)
C(5) C(11) 1.503(5)
C(6) C(7) 1.375(5)
C(6) C(11) 1.395(6)
C(7) C(12) 1.390(7)
C(8) C(12) 1.488(6)
C(9) C(10) 1.394(5)
C(9) C(12) 1.380(6)
C(10) C(11) 1.379(7)
S(21) C(22) 1.818(4)
S(21) C(28) 1.810(5)
C(22) C(29) 1.487(6)
C(23) C(30) 1.486(6)
S(24) C(23) 1.819(4)
S(24) C(25) 1.816(5)
C(25) C(31) 1.503(5)
C(26) C(27) 1.379(5)
C(26) C(31) 1.389(6)
C(27) C(32) 1.396(7)
C(28) C(32) 1.496(5)
C(29) C(30) 1.407(5)
C(29) C(32) 1.379(6)
C(30) C(31) 1.381(7)
